data_1559829
loop_
_publ_author_name
'Bai, Sha'
'Ma, Li-Li'
'Yang, Tao'
'Wang, Fang'
'Wang, Li-Feng'
'Hahn, F. Ekkehardt'
'Wang, Yao-Yu'
'Han, Ying-Feng'

_publ_section_title
;
 Supramolecular-induced regiocontrol over the photochemical [4 + 4]
 cyclodimerization of NHC- or azole-substituted anthracenes.
;
_journal_issue 6
_journal_name_full 'Chemical science'
_journal_page_first 2165
_journal_page_last 2171
_journal_paper_doi 10.1039/d0sc06017h
_journal_volume 12
_journal_year 2020
_chemical_formula_moiety 'C28 H18 N4'
_chemical_formula_sum 'C28 H18 N4'
_chemical_formula_weight 410.46
_space_group_crystal_system triclinic
_space_group_IT_number 2
_space_group_name_Hall '-P 1'
_space_group_name_H-M_alt 'P -1'
_atom_sites_solution_hydrogens geom
_atom_sites_solution_primary iterative
_audit_creation_date 2020-11-24
_audit_creation_method
;
Olex2 1.2
(compiled 2018.05.29 svn.r3508 for OlexSys, GUI svn.r5506)
;
_audit_update_record
;
2020-11-24 deposited with the CCDC.	2020-12-17 downloaded from the CCDC.
;
_cell_angle_alpha 69.264(5)
_cell_angle_beta 78.354(5)
_cell_angle_gamma 79.800(6)
_cell_formula_units_Z 1
_cell_length_a 6.4661(11)
_cell_length_b 8.1703(13)
_cell_length_c 10.3854(17)
_cell_measurement_reflns_used 4245
_cell_measurement_temperature 180(2)
_cell_measurement_theta_max 26.70
_cell_measurement_theta_min 2.68
_cell_volume 499.20(14)
_computing_cell_refinement 'SAINT V8.38A (?, 2016)'
_computing_data_reduction 'SAINT V8.38A (?, 2016)'
_computing_molecular_graphics 'Olex2 (Dolomanov et al., 2009)'
_computing_publication_material 'Olex2 (Dolomanov et al., 2009)'
_computing_structure_refinement 'ShelXL (Sheldrick, 2015)'
_computing_structure_solution 'olex2.solve (Bourhis et al., 2015)'
_diffrn_ambient_temperature 179.98
_diffrn_measured_fraction_theta_full 0.991
_diffrn_measured_fraction_theta_max 0.987
_diffrn_measurement_device_type 'Bruker APEX-II CCD'
_diffrn_measurement_method '\f and \w scans'
_diffrn_radiation_type MoK\a
_diffrn_radiation_wavelength 0.71073
_diffrn_reflns_av_R_equivalents 0.0204
_diffrn_reflns_av_unetI/netI 0.0250
_diffrn_reflns_Laue_measured_fraction_full 0.991
_diffrn_reflns_Laue_measured_fraction_max 0.987
_diffrn_reflns_limit_h_max 8
_diffrn_reflns_limit_h_min -7
_diffrn_reflns_limit_k_max 10
_diffrn_reflns_limit_k_min -10
_diffrn_reflns_limit_l_max 13
_diffrn_reflns_limit_l_min -13
_diffrn_reflns_number 5617
_diffrn_reflns_point_group_measured_fraction_full 0.991
_diffrn_reflns_point_group_measured_fraction_max 0.987
_diffrn_reflns_theta_full 25.242
_diffrn_reflns_theta_max 26.697
_diffrn_reflns_theta_min 2.818
_diffrn_standards_number 0
_exptl_absorpt_coefficient_mu 0.082
_exptl_absorpt_correction_T_max 0.7454
_exptl_absorpt_correction_T_min 0.6717
_exptl_absorpt_correction_type multi-scan
_exptl_absorpt_process_details
;
SADABS-2016/2 (Bruker,2016/2) was used for absorption correction.
wR2(int) was 0.1301 before and 0.0429 after correction.
The Ratio of minimum to maximum transmission is 0.9011.
The \l/2 correction factor is Not present.
;
_exptl_crystal_colour colourless
_exptl_crystal_colour_primary colourless
_exptl_crystal_density_diffrn 1.365
_exptl_crystal_description block
_exptl_crystal_F_000 214
_exptl_crystal_size_max 0.2
_exptl_crystal_size_mid 0.15
_exptl_crystal_size_min 0.12
_refine_diff_density_max 0.690
_refine_diff_density_min -0.294
_refine_diff_density_rms 0.063
_refine_ls_extinction_method none
_refine_ls_goodness_of_fit_ref 1.104
_refine_ls_hydrogen_treatment constr
_refine_ls_matrix_type full
_refine_ls_number_parameters 145
_refine_ls_number_reflns 2082
_refine_ls_number_restraints 15
_refine_ls_restrained_S_all 1.147
_refine_ls_R_factor_all 0.0638
_refine_ls_R_factor_gt 0.0588
_refine_ls_shift/su_max 0.000
_refine_ls_shift/su_mean 0.000
_refine_ls_structure_factor_coef Fsqd
_refine_ls_weighting_details 'w=1/[\s^2^(Fo^2^)+(0.0463P)^2^+0.4098P] where P=(Fo^2^+2Fc^2^)/3'
_refine_ls_weighting_scheme calc
_refine_ls_wR_factor_gt 0.1394
_refine_ls_wR_factor_ref 0.1432
_reflns_Friedel_coverage 0.000
_reflns_number_gt 1903
_reflns_number_total 2082
_reflns_threshold_expression 'I > 2\s(I)'
_cod_data_source_file d0sc06017h2.cif
_cod_data_source_block mo_h2019121501_0m_a
_cod_depositor_comments
;Adding full bibliography for 1559823--1559829.cif.

 Adding full bibliography for 1559823--1559829.cif.
;
_cod_database_code 1559829
_shelx_shelxl_version_number 2018/3
_shelx_space_group_comment
;
The symmetry employed for this shelxl refinement is uniquely defined
by the following loop, which should always be used as a source of
symmetry information in preference to the above space-group names.
They are only intended as comments.
;
_shelx_estimated_absorpt_t_max 0.990
_shelx_estimated_absorpt_t_min 0.984
_olex2_refinement_description
;
1. Fixed Uiso
 At 1.2 times of:
  All C(H) groups
2. Rigid bond restraints
 C1, N2, C8
 with sigma for 1-2 distances of 0.001 and sigma for 1-3 distances of 0.002
3. Uiso/Uaniso restraints and constraints
Uanis(C1) \\sim Ueq, Uanis(N2) \\sim Ueq: with sigma of 0.002 and sigma for
terminal atoms of 0.01
4.a Aromatic/amide H refined with riding coordinates:
 C13(H13), C14(H14), C11(H11), C9(H9), C1(H1), C4(H4), C6(H6), C3(H3), C5(H5)
;
_olex2_submission_special_instructions 'No special instructions were received'

loop_
_space_group_symop_operation_xyz
'x, y, z'
'-x, -y, -z'

loop_
_atom_site_label
_atom_site_type_symbol
_atom_site_fract_x
_atom_site_fract_y
_atom_site_fract_z
_atom_site_U_iso_or_equiv
_atom_site_adp_type
_atom_site_occupancy
_atom_site_site_symmetry_order
_atom_site_calc_flag
_atom_site_refinement_flags_posn
_atom_site_refinement_flags_adp
_atom_site_refinement_flags_occupancy
_atom_site_disorder_assembly
_atom_site_disorder_group
N2 N 1.1561(3) 0.5877(2) 0.16214(16) 0.0330(4) Uani 1 1 d . U . . .
N1 N 1.4758(3) 0.4555(2) 0.2062(2) 0.0418(5) Uani 1 1 d . . . . .
C10 C 0.6612(3) 0.8942(2) 0.07676(19) 0.0279(4) Uani 1 1 d . . . . .
C13 C 0.1295(3) 1.1517(2) 0.13603(19) 0.0303(4) Uani 1 1 d . . . . .
H13 H 0.110248 1.128094 0.233803 0.036 Uiso 1 1 calc R . . . .
C8 C 0.9949(3) 0.7070(2) 0.0850(2) 0.0299(4) Uani 1 1 d . U . . .
C14 C -0.0212(3) 1.2596(2) 0.0615(2) 0.0311(4) Uani 1 1 d . . . . .
H14 H -0.143299 1.312577 0.106505 0.037 Uiso 1 1 calc R . . . .
C12 C 0.3166(3) 1.0728(2) 0.07029(18) 0.0273(4) Uani 1 1 d . . . . .
C11 C 0.4785(3) 0.9683(2) 0.14342(19) 0.0298(4) Uani 1 1 d . . . . .
H11 H 0.464320 0.947096 0.240664 0.036 Uiso 1 1 calc R . . . .
C9 C 0.8229(3) 0.7823(2) 0.15159(19) 0.0305(4) Uani 1 1 d . . . . .
H9 H 0.810530 0.760110 0.248858 0.037 Uiso 1 1 calc R . . . .
C2 C 1.3244(3) 0.3735(3) 0.3146(2) 0.0336(4) Uani 1 1 d . . . . .
C7 C 1.1193(3) 0.4546(2) 0.2899(2) 0.0308(4) Uani 1 1 d . . . . .
C1 C 1.3577(3) 0.5807(3) 0.1219(2) 0.0374(4) Uani 1 1 d . U . . .
H1 H 1.418588 0.660354 0.036809 0.045 Uiso 1 1 calc R . . . .
C4 C 1.1720(4) 0.1639(3) 0.5202(2) 0.0405(5) Uani 1 1 d . . . . .
H4 H 1.186812 0.062692 0.600319 0.049 Uiso 1 1 calc R . . . .
C6 C 0.9369(3) 0.3930(3) 0.3786(2) 0.0367(5) Uani 1 1 d . . . . .
H6 H 0.798650 0.448463 0.360731 0.044 Uiso 1 1 calc R . . . .
C3 C 1.3505(4) 0.2260(3) 0.4326(2) 0.0393(5) Uani 1 1 d . . . . .
H3 H 1.488246 0.170330 0.451555 0.047 Uiso 1 1 calc R . . . .
C5 C 0.9686(4) 0.2459(3) 0.4946(2) 0.0409(5) Uani 1 1 d . . . . .
H5 H 0.848650 0.199637 0.558464 0.049 Uiso 1 1 calc R . . . .

loop_
_atom_site_aniso_label
_atom_site_aniso_U_11
_atom_site_aniso_U_22
_atom_site_aniso_U_33
_atom_site_aniso_U_23
_atom_site_aniso_U_13
_atom_site_aniso_U_12
N2 0.0454(7) 0.0236(7) 0.0273(7) -0.0063(6) -0.0071(6) 0.0004(6)
N1 0.0314(9) 0.0430(10) 0.0469(11) -0.0094(8) -0.0081(8) -0.0031(7)
C10 0.0311(9) 0.0247(8) 0.0280(9) -0.0078(7) -0.0069(7) -0.0023(7)
C13 0.0340(10) 0.0288(9) 0.0260(9) -0.0078(7) -0.0030(7) -0.0026(7)
C8 0.0317(9) 0.0257(9) 0.0327(10) -0.0082(7) -0.0085(7) -0.0028(7)
C14 0.0302(9) 0.0290(9) 0.0330(10) -0.0111(8) -0.0030(8) -0.0004(7)
C12 0.0302(9) 0.0239(8) 0.0268(9) -0.0075(7) -0.0041(7) -0.0029(7)
C11 0.0348(10) 0.0288(9) 0.0247(9) -0.0080(7) -0.0053(7) -0.0014(7)
C9 0.0344(10) 0.0296(9) 0.0274(9) -0.0089(7) -0.0084(8) -0.0002(8)
C2 0.0315(10) 0.0335(10) 0.0376(10) -0.0126(8) -0.0101(8) -0.0008(8)
C7 0.0337(10) 0.0280(9) 0.0309(9) -0.0101(7) -0.0084(8) 0.0004(7)
C1 0.0439(8) 0.0307(9) 0.0375(10) -0.0046(7) -0.0153(8) -0.0076(7)
C4 0.0539(13) 0.0319(10) 0.0339(10) -0.0064(8) -0.0136(9) -0.0019(9)
C6 0.0335(10) 0.0377(11) 0.0365(11) -0.0106(8) -0.0061(8) -0.0007(8)
C3 0.0424(12) 0.0348(10) 0.0412(11) -0.0110(9) -0.0177(9) 0.0040(9)
C5 0.0457(12) 0.0398(11) 0.0345(11) -0.0086(9) -0.0029(9) -0.0091(9)

loop_
_atom_type_symbol
_atom_type_description
_atom_type_scat_dispersion_real
_atom_type_scat_dispersion_imag
_atom_type_scat_source
C C 0.0033 0.0016 'International Tables Vol C Tables 4.2.6.8 and 6.1.1.4'
H H 0.0000 0.0000 'International Tables Vol C Tables 4.2.6.8 and 6.1.1.4'
N N 0.0061 0.0033 'International Tables Vol C Tables 4.2.6.8 and 6.1.1.4'

loop_
_geom_angle_atom_site_label_1
_geom_angle_atom_site_label_2
_geom_angle_atom_site_label_3
_geom_angle
_geom_angle_site_symmetry_1
_geom_angle_site_symmetry_3
_geom_angle_publ_flag
C7 N2 C8 126.07(17) . . ?
C1 N2 C8 126.03(17) . . ?
C1 N2 C7 107.82(16) . . ?
C1 N1 C2 102.43(17) . . ?
C11 C10 C12 119.31(17) . 2_675 ?
C11 C10 C9 121.69(17) . . ?
C9 C10 C12 118.97(17) . 2_675 ?
C14 C13 H13 119.3 . . ?
C14 C13 C12 121.31(17) . . ?
C12 C13 H13 119.3 . . ?
C14 C8 N2 118.19(17) 2_675 . ?
C9 C8 N2 120.44(17) . . ?
C9 C8 C14 121.37(17) . 2_675 ?
C13 C14 C8 119.56(17) . 2_675 ?
C13 C14 H14 120.2 . . ?
C8 C14 H14 120.2 2_675 . ?
C13 C12 C10 118.34(16) . 2_675 ?
C11 C12 C10 119.23(17) . 2_675 ?
C11 C12 C13 122.42(17) . . ?
C10 C11 H11 119.3 . . ?
C12 C11 C10 121.46(17) . . ?
C12 C11 H11 119.3 . . ?
C10 C9 H9 119.8 . . ?
C8 C9 C10 120.42(17) . . ?
C8 C9 H9 119.8 . . ?
N1 C2 C7 110.49(17) . . ?
N1 C2 C3 129.61(19) . . ?
C3 C2 C7 119.83(19) . . ?
N2 C7 C2 103.33(17) . . ?
C6 C7 N2 133.99(18) . . ?
C6 C7 C2 122.56(18) . . ?
N2 C1 N1 115.92(19) . . ?
N2 C1 H1 122.0 . . ?
N1 C1 H1 122.0 . . ?
C3 C4 H4 119.2 . . ?
C3 C4 C5 121.60(19) . . ?
C5 C4 H4 119.2 . . ?
C7 C6 H6 121.9 . . ?
C5 C6 C7 116.12(19) . . ?
C5 C6 H6 121.9 . . ?
C2 C3 H3 121.0 . . ?
C4 C3 C2 118.07(19) . . ?
C4 C3 H3 121.0 . . ?
C4 C5 H5 119.1 . . ?
C6 C5 C4 121.8(2) . . ?
C6 C5 H5 119.1 . . ?

loop_
_geom_bond_atom_site_label_1
_geom_bond_atom_site_label_2
_geom_bond_distance
_geom_bond_site_symmetry_2
_geom_bond_publ_flag
N2 C8 1.450(2) . ?
N2 C7 1.394(2) . ?
N2 C1 1.284(3) . ?
N1 C2 1.388(3) . ?
N1 C1 1.324(3) . ?
C10 C12 1.435(3) 2_675 ?
C10 C11 1.398(3) . ?
C10 C9 1.421(3) . ?
C13 H13 0.9500 . ?
C13 C14 1.358(3) . ?
C13 C12 1.431(3) . ?
C8 C14 1.426(3) 2_675 ?
C8 C9 1.358(3) . ?
C14 H14 0.9500 . ?
C12 C11 1.395(3) . ?
C11 H11 0.9500 . ?
C9 H9 0.9500 . ?
C2 C7 1.403(3) . ?
C2 C3 1.396(3) . ?
C7 C6 1.392(3) . ?
C1 H1 0.9500 . ?
C4 H4 0.9500 . ?
C4 C3 1.369(3) . ?
C4 C5 1.397(3) . ?
C6 H6 0.9500 . ?
C6 C5 1.388(3) . ?
C3 H3 0.9500 . ?
C5 H5 0.9500 . ?
